data_4115448
loop_
_publ_author_name
'Francesco Bigoli'
'Paola Deplano'
'Maria Laura Mercuri'
'Maria Angela Pellinghelli'
'Gloria Pintus'
'Angela Serpe'
'Emanuele F. Trogu'

_publ_contact_author
;
     Prof. Paola Deplano       
     Dipartimento di Chimica Inorganica ed Analitica
     Cittadella Universitaria di Monserrato
     Universit\`a degli Studi di Cagliari
     090042 Monserrato, Cagliari
     Italy
;
_publ_contact_author_email deplano@vaxca1.unica.it
_publ_contact_author_fax '[int.code]039(0)70 6754499'
_publ_contact_author_phone '[int.code]039(0)70 6754680'
_publ_section_title
;
 N,N'-Dimethylpiperazinium-2,3-dithione Triiodide, [Me2Pipdt]I3, as a
 Powerful New Oxidation Agent toward Metallic Platinum. Synthesis and
 X-ray Structures of the Reagent and the Product [Pt(Me2Pipdt)2](I3)2
;
_journal_name_full 'Journal of the American Chemical Society'
_journal_page_first 1788
_journal_page_last 1789
_journal_paper_doi 10.1021/ja0056015
_journal_volume 123
_journal_year 2001
_chemical_formula_sum 'C12 H20 I6 N4 Pt S4'
_chemical_formula_weight 1305.04
_chemical_name_systematic
; 
 ? 
;
_space_group_IT_number 14
_symmetry_cell_setting monoclinic
_symmetry_space_group_name_Hall '-P 2yn'
_symmetry_space_group_name_H-M 'P 1 21/n 1'
_atom_sites_solution_hydrogens geom
_atom_sites_solution_primary direct
_atom_sites_solution_secondary difmap
_audit_creation_method SHELXL-97
_cell_angle_alpha 90.00
_cell_angle_beta 107.99(2)
_cell_angle_gamma 90.00
_cell_formula_units_Z 2
_cell_length_a 9.072(6)
_cell_length_b 13.303(5)
_cell_length_c 12.611(5)
_cell_measurement_reflns_used 32
_cell_measurement_temperature 293(2)
_cell_measurement_theta_max 18
_cell_measurement_theta_min 9
_cell_volume 1447.5(13)
_computing_cell_refinement 'local programs'
_computing_data_collection 'Siemens AED local upgrade'
_computing_data_reduction 'local programs'
_computing_molecular_graphics ORTEP
_computing_structure_refinement 'SHELXL-97 (Sheldrick, 1997)'
_computing_structure_solution SIR92
_diffrn_ambient_temperature 293(2)
_diffrn_measured_fraction_theta_full 0.949
_diffrn_measured_fraction_theta_max 0.949
_diffrn_measurement_device_type 'Siemens AED diffractometer'
_diffrn_measurement_method \q/2\q
_diffrn_radiation_monochromator graphite
_diffrn_radiation_source 'fine-focus sealed tube'
_diffrn_radiation_type MoK\a
_diffrn_radiation_wavelength 0.71073
_diffrn_reflns_av_R_equivalents 0.0618
_diffrn_reflns_av_sigmaI/netI 0.1519
_diffrn_reflns_limit_h_max 10
_diffrn_reflns_limit_h_min -11
_diffrn_reflns_limit_k_max 16
_diffrn_reflns_limit_k_min -8
_diffrn_reflns_limit_l_max 15
_diffrn_reflns_limit_l_min -16
_diffrn_reflns_number 3281
_diffrn_reflns_theta_full 27.04
_diffrn_reflns_theta_max 27.04
_diffrn_reflns_theta_min 3.06
_diffrn_standards_decay_% none
_diffrn_standards_interval_count 100
_diffrn_standards_number 1
_exptl_absorpt_coefficient_mu 11.542
_exptl_absorpt_correction_T_max 1.0000
_exptl_absorpt_correction_T_min 0.6526
_exptl_absorpt_correction_type empirical
_exptl_crystal_colour blue
_exptl_crystal_density_diffrn 2.994
_exptl_crystal_description prism
_exptl_crystal_F_000 1160
_exptl_crystal_size_max 0.17
_exptl_crystal_size_mid 0.13
_exptl_crystal_size_min 0.11
_refine_diff_density_max 2.230
_refine_diff_density_min -1.194
_refine_diff_density_rms 0.230
_refine_ls_extinction_method none
_refine_ls_goodness_of_fit_ref 0.676
_refine_ls_hydrogen_treatment mixed
_refine_ls_matrix_type full
_refine_ls_number_parameters 128
_refine_ls_number_reflns 3150
_refine_ls_number_restraints 00
_refine_ls_restrained_S_all 0.676
_refine_ls_R_factor_all 0.1365
_refine_ls_R_factor_gt 0.0506
_refine_ls_shift/su_max 0.000
_refine_ls_shift/su_mean 0.000
_refine_ls_structure_factor_coef Fsqd
_refine_ls_weighting_details 'w=1/[\s^2^(Fo^2^)+(0.0851P)^2^+0.0000P] where P=(Fo^2^+2Fc^2^)/3'
_refine_ls_weighting_scheme calc
_refine_ls_wR_factor_gt 0.1248
_refine_ls_wR_factor_ref 0.1393
_reflns_number_gt 1001
_reflns_number_total 3150
_reflns_threshold_expression >2sigma(I)
_cod_data_source_file ja0056015_2.cif
_cod_data_source_block 2
_cod_depositor_comments
;
The following automatic conversions were performed:

'_refine_ls_weighting_scheme' value 'calc
w=1/[\s^2^(Fo^2^)+(0.0851P)^2^+0.0000P] where P=(Fo^2^+2Fc^2^)/3' was
changed to 'calc'. New tag '_refine_ls_weighting_details' was
created. The value of the new tag was set to
'w=1/[\s^2^(Fo^2^)+(0.0851P)^2^+0.0000P] where P=(Fo^2^+2Fc^2^)/3'.

Automatic conversion script
Id: cif_fix_values 3143 2015-03-26 13:38:13Z robertas 
;
_cod_original_cell_volume 1447.5(12)
_cod_database_code 4115448

loop_
_symmetry_equiv_pos_as_xyz
'x, y, z'
'-x+1/2, y+1/2, -z+1/2'
'-x, -y, -z'
'x-1/2, -y-1/2, z-1/2'

loop_
_atom_site_label
_atom_site_type_symbol
_atom_site_fract_x
_atom_site_fract_y
_atom_site_fract_z
_atom_site_U_iso_or_equiv
_atom_site_adp_type
_atom_site_occupancy
_atom_site_calc_flag
_atom_site_refinement_flags
Pt Pt 0.5000 0.5000 0.5000 0.0584(3) Uani 1 d S
I1 I 0.15429(15) 0.10345(10) 0.44999(10) 0.0878(4) Uani 1 d .
I2 I 0.41511(12) 0.10788(7) 0.36313(8) 0.0667(3) Uani 1 d .
I3 I 0.67339(15) 0.11426(9) 0.26950(11) 0.0888(4) Uani 1 d .
S1 S 0.2671(5) 0.4331(4) 0.4944(3) 0.0814(13) Uani 1 d .
S2 S 0.4702(5) 0.4322(3) 0.3278(3) 0.0686(11) Uani 1 d .
N1 N 0.0470(15) 0.3554(9) 0.3282(10) 0.064(3) Uani 1 d .
N2 N 0.2346(13) 0.3293(8) 0.1929(9) 0.055(3) Uani 1 d .
C1 C 0.1912(18) 0.3874(9) 0.3651(11) 0.053(4) Uani 1 d .
C2 C 0.2924(15) 0.3780(10) 0.2881(11) 0.054(4) Uani 1 d .
C3 C 0.0912(17) 0.2761(13) 0.1666(14) 0.080(5) Uani 1 d .
H3A H 0.1112 0.2084 0.1964 0.14(4) Uiso 1 calc R
H3B H 0.0483 0.2708 0.0862 0.14(4) Uiso 1 calc R
C4 C -0.0232(17) 0.3231(12) 0.2101(12) 0.068(5) Uani 1 d .
H4A H -0.1064 0.2759 0.2055 0.14(4) Uiso 1 calc R
H4B H -0.0673 0.3811 0.1648 0.14(4) Uiso 1 calc R
C5 C -0.0549(15) 0.3600(12) 0.3946(12) 0.068(4) Uani 1 d .
H5A H -0.0109 0.3230 0.4623 0.09(2) Uiso 1 calc R
H5B H -0.1532 0.3314 0.3539 0.09(2) Uiso 1 calc R
H5C H -0.0691 0.4289 0.4121 0.09(2) Uiso 1 calc R
C6 C 0.336(2) 0.3138(13) 0.1230(12) 0.090(6) Uani 1 d .
H6A H 0.4393 0.2989 0.1697 0.09(2) Uiso 1 calc R
H6B H 0.3375 0.3737 0.0808 0.09(2) Uiso 1 calc R
H6C H 0.2977 0.2587 0.0729 0.09(2) Uiso 1 calc R

loop_
_atom_site_aniso_label
_atom_site_aniso_U_11
_atom_site_aniso_U_22
_atom_site_aniso_U_33
_atom_site_aniso_U_23
_atom_site_aniso_U_13
_atom_site_aniso_U_12
Pt 0.0577(5) 0.0640(5) 0.0531(5) -0.0032(5) 0.0166(4) -0.0007(5)
I1 0.0806(8) 0.0938(9) 0.0902(9) 0.0087(7) 0.0282(7) 0.0081(7)
I2 0.0717(7) 0.0571(6) 0.0635(6) 0.0041(5) 0.0094(5) -0.0011(5)
I3 0.0892(9) 0.0887(9) 0.0960(9) -0.0011(7) 0.0396(7) -0.0115(7)
S1 0.074(3) 0.112(4) 0.064(3) -0.023(3) 0.030(2) -0.029(3)
S2 0.063(2) 0.088(3) 0.054(2) -0.011(2) 0.018(2) -0.007(2)
N1 0.056(8) 0.060(8) 0.072(9) 0.005(7) 0.014(7) -0.023(6)
N2 0.062(8) 0.039(7) 0.057(8) 0.007(6) 0.010(7) 0.013(6)
C1 0.089(11) 0.027(7) 0.062(9) 0.006(6) 0.052(9) 0.025(7)
C2 0.054(9) 0.056(9) 0.036(7) 0.005(7) -0.011(7) -0.022(7)
C3 0.045(9) 0.082(12) 0.097(13) -0.028(10) -0.004(9) -0.007(9)
C4 0.058(10) 0.060(10) 0.067(11) 0.005(8) -0.008(9) -0.007(8)
C5 0.044(9) 0.084(12) 0.073(11) -0.010(9) 0.014(8) 0.011(8)
C6 0.123(15) 0.103(14) 0.044(9) -0.010(9) 0.027(10) 0.011(12)

loop_
_atom_type_symbol
_atom_type_description
_atom_type_scat_dispersion_real
_atom_type_scat_dispersion_imag
_atom_type_scat_source
C C 0.0033 0.0016 'International Tables Vol C Tables 4.2.6.8 and 6.1.1.4'
H H 0.0000 0.0000 'International Tables Vol C Tables 4.2.6.8 and 6.1.1.4'
N N 0.0061 0.0033 'International Tables Vol C Tables 4.2.6.8 and 6.1.1.4'
S S 0.1246 0.1234 'International Tables Vol C Tables 4.2.6.8 and 6.1.1.4'
I I -0.4742 1.8119 'International Tables Vol C Tables 4.2.6.8 and 6.1.1.4'
Pt Pt -1.7033 8.3905 'International Tables Vol C Tables 4.2.6.8 and 6.1.1.4'

loop_
_geom_angle_atom_site_label_1
_geom_angle_atom_site_label_2
_geom_angle_atom_site_label_3
_geom_angle
_geom_angle_site_symmetry_1
_geom_angle_site_symmetry_3
S1 Pt S1 180.0 . 3_666
S1 Pt S2 91.15(15) . 3_666
S1 Pt S2 88.85(15) 3_666 3_666
S1 Pt S2 88.85(15) . .
S1 Pt S2 91.15(15) 3_666 .
S2 Pt S2 180.0 3_666 .
I1 I2 I3 178.46(5) . .
C1 S1 Pt 105.7(5) . .
C2 S2 Pt 105.7(5) . .
C1 N1 C5 122.1(12) . .
C1 N1 C4 121.2(13) . .
C5 N1 C4 116.4(12) . .
C2 N2 C3 122.2(13) . .
C2 N2 C6 117.8(13) . .
C3 N2 C6 119.0(12) . .
N1 C1 C2 118.3(12) . .
N1 C1 S1 121.7(10) . .
C2 C1 S1 120.0(11) . .
N2 C2 C1 117.9(12) . .
N2 C2 S2 123.5(12) . .
C1 C2 S2 118.6(10) . .
N2 C3 C4 113.8(13) . .
N2 C3 H3A 108.8 . .
C4 C3 H3A 108.8 . .
N2 C3 H3B 108.8 . .
C4 C3 H3B 108.8 . .
H3A C3 H3B 107.7 . .
C3 C4 N1 111.5(12) . .
C3 C4 H4A 109.3 . .
N1 C4 H4A 109.3 . .
C3 C4 H4B 109.3 . .
N1 C4 H4B 109.3 . .
H4A C4 H4B 108.0 . .
N1 C5 H5A 109.5 . .
N1 C5 H5B 109.5 . .
H5A C5 H5B 109.5 . .
N1 C5 H5C 109.5 . .
H5A C5 H5C 109.5 . .
H5B C5 H5C 109.5 . .
N2 C6 H6A 109.5 . .
N2 C6 H6B 109.5 . .
H6A C6 H6B 109.5 . .
N2 C6 H6C 109.5 . .
H6A C6 H6C 109.5 . .
H6B C6 H6C 109.5 . .

loop_
_geom_bond_atom_site_label_1
_geom_bond_atom_site_label_2
_geom_bond_distance
_geom_bond_site_symmetry_2
Pt S1 2.274(4) .
Pt S1 2.274(4) 3_666
Pt S2 2.289(4) 3_666
Pt S2 2.289(4) .
I1 I2 2.899(2) .
I2 I3 2.933(2) .
S1 C1 1.676(15) .
S2 C2 1.695(13) .
N1 C1 1.317(18) .
N1 C5 1.427(18) .
N1 C4 1.490(17) .
N2 C2 1.321(15) .
N2 C3 1.427(18) .
N2 C6 1.474(19) .
C1 C2 1.534(18) .
C3 C4 1.46(2) .
C3 H3A 0.9700 .
C3 H3B 0.9700 .
C4 H4A 0.9700 .
C4 H4B 0.9700 .
C5 H5A 0.9600 .
C5 H5B 0.9600 .
C5 H5C 0.9600 .
C6 H6A 0.9600 .
C6 H6B 0.9600 .
C6 H6C 0.9600 .
